data_4318235
loop_
_publ_author_name
'Viorel C\^ircu'
'Manuel A. Fernandes'
'Laurence Carlton'

_publ_contact_author 'Laurence Carlton'
_publ_contact_author_email carlton@aurum.chem.wits.ac.za
_publ_section_title
;
 Reaction of
 Bis(phosphine)(hydrotris(3,5-dimethylpyrazolyl)borato)rhodium(I) with
 Phenylacetylene, p-Nitrobenzaldehyde, and Triphenyltin Hydride:
 Structures of [Rh(Tp*)(PPh3)2], [Rh(Tp*)(H)(C2Ph){P(4-C6H4F)3}],
 [Rh(Tp*)(H)(COC6H4-4-NO2)(PPh3)], and [Rh(Tp*)(H)(SnPh3)(PPh3)]
;
_journal_name_full 'Inorganic Chemistry'
_journal_page_first 3859
_journal_page_last 3865
_journal_paper_doi 10.1021/ic0112037
_journal_volume 41
_journal_year 2002
_chemical_formula_moiety 'C40 H42 B N7 O3 P Rh'
_chemical_formula_sum 'C40 H42 B N7 O3 P Rh'
_chemical_formula_weight 813.50
_chemical_name_common
;
Triphenylphosphine
4-nitrobenzoylhydrorhodium(III)hydrotris(3,5-dimethylpyrazolyl)borate
;
_chemical_name_systematic
;

  ?

;
_space_group_IT_number 2
_symmetry_cell_setting triclinic
_symmetry_space_group_name_Hall '-P 1'
_symmetry_space_group_name_H-M 'P -1'
_atom_sites_solution_hydrogens geom
_atom_sites_solution_primary direct
_atom_sites_solution_secondary difmap
_audit_creation_method SHELXL-97
_cell_angle_alpha 83.728(2)
_cell_angle_beta 88.759(2)
_cell_angle_gamma 65.756(2)
_cell_formula_units_Z 2
_cell_length_a 10.0073(11)
_cell_length_b 10.5116(12)
_cell_length_c 19.874(2)
_cell_measurement_temperature 173(2)
_cell_volume 1894.2(4)
_computing_cell_refinement 'Bruker SMART'
_computing_data_collection 'Bruker SMART'
_computing_data_reduction 'Bruker SHELXTL'
_computing_molecular_graphics 'Bruker SHELXTL'
_computing_publication_material 'Bruker SHELXTL'
_computing_structure_refinement 'SHELXL-97 (Sheldrick, 1997)'
_computing_structure_solution 'SHELXS-97 (Sheldrick, 1990)'
_diffrn_ambient_temperature 173(2)
_diffrn_measured_fraction_theta_full 0.965
_diffrn_measured_fraction_theta_max 0.965
_diffrn_measurement_device_type 'CCD area detector'
_diffrn_measurement_method 'phi and omega scans'
_diffrn_radiation_monochromator graphite
_diffrn_radiation_source 'fine-focus sealed tube'
_diffrn_radiation_type MoK\a
_diffrn_radiation_wavelength 0.71073
_diffrn_reflns_av_R_equivalents 0.0112
_diffrn_reflns_av_sigmaI/netI 0.0217
_diffrn_reflns_limit_h_max 13
_diffrn_reflns_limit_h_min -12
_diffrn_reflns_limit_k_max 13
_diffrn_reflns_limit_k_min -7
_diffrn_reflns_limit_l_max 26
_diffrn_reflns_limit_l_min -25
_diffrn_reflns_number 13183
_diffrn_reflns_theta_full 28.29
_diffrn_reflns_theta_max 28.29
_diffrn_reflns_theta_min 2.06
_exptl_absorpt_coefficient_mu 0.541
_exptl_absorpt_correction_T_max 0.9184
_exptl_absorpt_correction_T_min 0.7773
_exptl_absorpt_correction_type empirical
_exptl_absorpt_process_details 'Sheldrick, G. M. (1996). SADABS. University of Gottingen, Germany.'
_exptl_crystal_colour Yellow
_exptl_crystal_density_diffrn 1.426
_exptl_crystal_density_method 'not measured'
_exptl_crystal_description Plates
_exptl_crystal_F_000 840
_exptl_crystal_preparation 'Recrystallised from a mixture of Benzene and Hexane'
_exptl_crystal_size_max 0.49
_exptl_crystal_size_mid 0.38
_exptl_crystal_size_min 0.16
_refine_diff_density_max 0.463
_refine_diff_density_min -0.335
_refine_diff_density_rms 0.051
_refine_ls_extinction_method none
_refine_ls_goodness_of_fit_ref 1.035
_refine_ls_hydrogen_treatment mixed
_refine_ls_matrix_type full
_refine_ls_number_parameters 489
_refine_ls_number_reflns 9088
_refine_ls_number_restraints 0
_refine_ls_restrained_S_all 1.035
_refine_ls_R_factor_all 0.0304
_refine_ls_R_factor_gt 0.0253
_refine_ls_shift/su_max 0.002
_refine_ls_shift/su_mean 0.000
_refine_ls_structure_factor_coef Fsqd
_refine_ls_weighting_details 'calc w=1/[\s^2^(Fo^2^)+(0.0316P)^2^+0.7686P] where P=(Fo^2^+2Fc^2^)/3'
_refine_ls_weighting_scheme calc
_refine_ls_wR_factor_gt 0.0626
_refine_ls_wR_factor_ref 0.0649
_reflns_number_gt 8134
_reflns_number_total 9088
_reflns_threshold_expression >2sigma(I)
_cod_data_source_file ic0112037_3.cif
_cod_data_source_block compound3a
_cod_depositor_comments
;
The following automatic conversions were performed:

'_symmetry_cell_setting' value 'Triclinic' changed to 'triclinic'
according to the built-in table from CIF Core dictionary named
'cif_core.dic' version 2.4.1 from
2010-06-29.

'_exptl_absorpt_correction_type' value 'Empirical'
changed to 'empirical' according to the built-in table from CIF Core
dictionary named 'cif_core.dic' version 2.4.1 from 2010-06-29.

Automatic conversion script
Id: cif_fix_values 1646 2011-03-28 12:23:43Z adriana 
;
_cod_database_code 4318235

loop_
_symmetry_equiv_pos_as_xyz
'x, y, z'
'-x, -y, -z'

loop_
_atom_site_label
_atom_site_type_symbol
_atom_site_fract_x
_atom_site_fract_y
_atom_site_fract_z
_atom_site_U_iso_or_equiv
_atom_site_adp_type
_atom_site_occupancy
_atom_site_symmetry_multiplicity
_atom_site_calc_flag
_atom_site_refinement_flags
_atom_site_disorder_assembly
_atom_site_disorder_group
Rh Rh 0.868772(14) 0.181824(13) 0.731004(6) 0.02154(4) Uani 1 1 d . . .
P1 P 0.90052(4) 0.32352(4) 0.641710(19) 0.02052(8) Uani 1 1 d . . .
O71 O 0.59164(14) 0.41437(14) 0.70072(6) 0.0367(3) Uani 1 1 d . . .
O81 O 0.4458(2) 0.3196(3) 1.05271(8) 0.0894(8) Uani 1 1 d . . .
O80 O 0.24056(16) 0.43246(18) 1.00021(7) 0.0500(4) Uani 1 1 d . . .
N79 N 0.37340(19) 0.37308(19) 1.00105(8) 0.0408(4) Uani 1 1 d . . .
C72 C 0.66984(18) 0.32805(18) 0.74583(8) 0.0264(3) Uani 1 1 d . . .
N11 N 1.09529(15) 0.13147(15) 0.84418(7) 0.0277(3) Uani 1 1 d . . .
N12 N 0.98007(15) 0.24096(14) 0.80927(7) 0.0252(3) Uani 1 1 d . . .
N31 N 1.17114(15) -0.05835(14) 0.76470(7) 0.0263(3) Uani 1 1 d . . .
N32 N 1.07110(15) -0.00029(14) 0.71175(7) 0.0257(3) Uani 1 1 d . . .
N21 N 0.97702(16) -0.04031(15) 0.84886(7) 0.0291(3) Uani 1 1 d . . .
N22 N 0.85562(16) 0.03070(14) 0.80672(7) 0.0262(3) Uani 1 1 d . . .
C41 C 1.09107(17) 0.24720(16) 0.61333(8) 0.0241(3) Uani 1 1 d . . .
C51 C 0.87662(19) 0.50257(17) 0.65508(8) 0.0266(3) Uani 1 1 d . . .
C33 C 1.13027(19) -0.07358(17) 0.65940(8) 0.0275(3) Uani 1 1 d . . .
C13 C 0.96151(19) 0.35730(18) 0.83775(8) 0.0274(3) Uani 1 1 d . . .
C63 C 0.62666(19) 0.31822(19) 0.49094(8) 0.0301(4) Uani 1 1 d . . .
H63 H 0.5705 0.2692 0.4831 0.036 Uiso 1 1 calc R . .
C66 C 0.79661(18) 0.46186(17) 0.51321(8) 0.0275(3) Uani 1 1 d . . .
H66 H 0.8541 0.5100 0.5203 0.033 Uiso 1 1 calc R . .
C15 C 1.1485(2) 0.1804(2) 0.89273(9) 0.0341(4) Uani 1 1 d . . .
C16 C 0.8388(2) 0.49749(18) 0.81998(9) 0.0320(4) Uani 1 1 d . . .
H16A H 0.7832 0.4936 0.7821 0.048 Uiso 1 1 calc R . .
H16B H 0.8780 0.5663 0.8083 0.048 Uiso 1 1 calc R . .
H16C H 0.7764 0.5229 0.8581 0.048 Uiso 1 1 calc R . .
C64 C 0.63160(19) 0.42029(18) 0.44180(8) 0.0315(4) Uani 1 1 d . . .
H64 H 0.5776 0.4408 0.4015 0.038 Uiso 1 1 calc R . .
C62 C 0.70501(17) 0.28852(17) 0.55185(8) 0.0257(3) Uani 1 1 d . . .
H62 H 0.6999 0.2207 0.5848 0.031 Uiso 1 1 calc R . .
C23 C 0.7584(2) -0.02353(19) 0.82362(9) 0.0323(4) Uani 1 1 d . . .
C42 C 1.20428(19) 0.19960(19) 0.66222(9) 0.0317(4) Uani 1 1 d . . .
H42 H 1.1820 0.2093 0.7076 0.038 Uiso 1 1 calc R . .
C36 C 1.0509(2) -0.04777(19) 0.59284(8) 0.0332(4) Uani 1 1 d . . .
H36A H 0.9588 0.0323 0.5932 0.050 Uiso 1 1 calc R . .
H36B H 1.0337 -0.1287 0.5856 0.050 Uiso 1 1 calc R . .
H36C H 1.1092 -0.0304 0.5571 0.050 Uiso 1 1 calc R . .
C14 C 1.0662(2) 0.3226(2) 0.88982(9) 0.0342(4) Uani 1 1 d . . .
H14 H 1.0778 0.3839 0.9172 0.041 Uiso 1 1 calc R . .
C65 C 0.71695(19) 0.49135(18) 0.45286(8) 0.0315(4) Uani 1 1 d . . .
H65 H 0.7211 0.5593 0.4198 0.038 Uiso 1 1 calc R . .
C35 C 1.29206(19) -0.16550(17) 0.74537(9) 0.0290(3) Uani 1 1 d . . .
C25 C 0.9534(2) -0.1380(2) 0.89174(9) 0.0383(4) Uani 1 1 d . . .
C56 C 0.7364(2) 0.61179(18) 0.64967(9) 0.0327(4) Uani 1 1 d . . .
H56 H 0.6565 0.5940 0.6383 0.039 Uiso 1 1 calc R . .
C26 C 0.6131(2) 0.0279(2) 0.78831(10) 0.0412(4) Uani 1 1 d . . .
H26A H 0.5376 0.0806 0.8175 0.062 Uiso 1 1 calc R . .
H26B H 0.5959 -0.0506 0.7769 0.062 Uiso 1 1 calc R . .
H26C H 0.6119 0.0870 0.7477 0.062 Uiso 1 1 calc R . .
C52 C 0.9943(2) 0.5326(2) 0.67170(9) 0.0344(4) Uani 1 1 d . . .
H52 H 1.0884 0.4613 0.6754 0.041 Uiso 1 1 calc R . .
C24 C 0.8166(2) -0.1302(2) 0.87717(10) 0.0414(5) Uani 1 1 d . . .
H24 H 0.7716 -0.1849 0.8986 0.050 Uiso 1 1 calc R . .
C34 C 1.2699(2) -0.17673(18) 0.67852(9) 0.0324(4) Uani 1 1 d . . .
H34 H 1.3348 -0.2403 0.6514 0.039 Uiso 1 1 calc R . .
C46 C 1.12805(19) 0.22993(17) 0.54577(9) 0.0288(3) Uani 1 1 d . . .
H46 H 1.0545 0.2606 0.5124 0.035 Uiso 1 1 calc R . .
C53 C 0.9729(3) 0.6678(2) 0.68278(11) 0.0450(5) Uani 1 1 d . . .
H53 H 1.0525 0.6862 0.6938 0.054 Uiso 1 1 calc R . .
C45 C 1.2746(2) 0.1670(2) 0.52796(10) 0.0386(4) Uani 1 1 d . . .
H45 H 1.2981 0.1559 0.4828 0.046 Uiso 1 1 calc R . .
C44 C 1.3845(2) 0.1213(2) 0.57656(12) 0.0453(5) Uani 1 1 d . . .
H44 H 1.4821 0.0792 0.5644 0.054 Uiso 1 1 calc R . .
C54 C 0.8339(3) 0.7748(2) 0.67746(11) 0.0476(5) Uani 1 1 d . . .
H54 H 0.8198 0.8653 0.6848 0.057 Uiso 1 1 calc R . .
C17 C 1.2745(3) 0.0873(2) 0.93926(11) 0.0506(6) Uani 1 1 d . . .
H17A H 1.2424 0.0330 0.9723 0.076 Uiso 1 1 calc R . .
H17B H 1.3104 0.1439 0.9617 0.076 Uiso 1 1 calc R . .
H17C H 1.3515 0.0255 0.9136 0.076 Uiso 1 1 calc R . .
C55 C 0.7155(3) 0.7468(2) 0.66112(10) 0.0417(5) Uani 1 1 d . . .
H55 H 0.6216 0.8186 0.6578 0.050 Uiso 1 1 calc R . .
C43 C 1.3496(2) 0.1380(2) 0.64367(11) 0.0429(5) Uani 1 1 d . . .
H43 H 1.4240 0.1078 0.6766 0.052 Uiso 1 1 calc R . .
C27 C 1.0634(3) -0.2325(3) 0.94506(12) 0.0616(7) Uani 1 1 d . . .
H27A H 1.1560 -0.2800 0.9246 0.092 Uiso 1 1 calc R . .
H27B H 1.0302 -0.3004 0.9664 0.092 Uiso 1 1 calc R . .
H27C H 1.0744 -0.1777 0.9784 0.092 Uiso 1 1 calc R . .
C73 C 0.59651(18) 0.33549(18) 0.81539(8) 0.0273(3) Uani 1 1 d . . .
C74 C 0.4440(2) 0.4032(2) 0.81627(9) 0.0327(4) Uani 1 1 d . . .
H74 H 0.3913 0.4406 0.7756 0.039 Uiso 1 1 calc R . .
C75 C 0.3693(2) 0.4160(2) 0.87650(9) 0.0358(4) Uani 1 1 d . . .
H75 H 0.2675 0.4598 0.8767 0.043 Uiso 1 1 calc R . .
C76 C 0.4506(2) 0.36173(19) 0.93628(9) 0.0321(4) Uani 1 1 d . . .
C77 C 0.6013(2) 0.2951(2) 0.93776(9) 0.0330(4) Uani 1 1 d . . .
H77 H 0.6534 0.2599 0.9787 0.040 Uiso 1 1 calc R . .
C78 C 0.67413(19) 0.28140(19) 0.87684(8) 0.0301(4) Uani 1 1 d . . .
H78 H 0.7758 0.2356 0.8771 0.036 Uiso 1 1 calc R . .
C37 C 1.4205(2) -0.2502(2) 0.79172(10) 0.0370(4) Uani 1 1 d . . .
H37A H 1.4583 -0.1893 0.8088 0.055 Uiso 1 1 calc R . .
H37B H 1.4954 -0.3177 0.7673 0.055 Uiso 1 1 calc R . .
H37C H 1.3905 -0.2982 0.8288 0.055 Uiso 1 1 calc R . .
C61 C 0.79102(17) 0.35975(16) 0.56372(7) 0.0226(3) Uani 1 1 d . . .
B B 1.1215(2) -0.0208(2) 0.83649(9) 0.0285(4) Uani 1 1 d . . .
H1 H 1.2062(15) -0.0926(13) 0.8738(7) 0.034 Uiso 1 1 calc R . .
H2 H 0.792(2) 0.136(2) 0.6818(10) 0.038(5) Uiso 1 1 d . . .

loop_
_atom_site_aniso_label
_atom_site_aniso_U_11
_atom_site_aniso_U_22
_atom_site_aniso_U_33
_atom_site_aniso_U_23
_atom_site_aniso_U_13
_atom_site_aniso_U_12
Rh 0.02788(7) 0.02162(6) 0.01542(6) -0.00110(4) 0.00088(4) -0.01070(5)
P1 0.02447(19) 0.02068(18) 0.01694(17) -0.00150(14) 0.00075(14) -0.00997(15)
O71 0.0342(7) 0.0412(7) 0.0243(6) 0.0048(5) 0.0016(5) -0.0073(6)
O81 0.0506(10) 0.151(2) 0.0247(8) 0.0054(10) 0.0065(7) -0.0026(12)
O80 0.0396(8) 0.0710(11) 0.0338(7) -0.0117(7) 0.0116(6) -0.0161(7)
N79 0.0406(9) 0.0515(10) 0.0262(8) -0.0061(7) 0.0071(7) -0.0146(8)
C72 0.0306(8) 0.0302(8) 0.0200(7) -0.0013(6) 0.0022(6) -0.0145(7)
N11 0.0304(7) 0.0303(7) 0.0190(6) -0.0040(5) -0.0012(5) -0.0086(6)
N12 0.0280(7) 0.0261(7) 0.0198(6) -0.0031(5) 0.0011(5) -0.0091(6)
N31 0.0311(7) 0.0238(7) 0.0202(6) -0.0003(5) 0.0019(5) -0.0082(6)
N32 0.0339(7) 0.0223(7) 0.0185(6) -0.0006(5) 0.0014(5) -0.0095(6)
N21 0.0363(8) 0.0272(7) 0.0193(6) 0.0018(5) 0.0034(5) -0.0095(6)
N22 0.0334(7) 0.0266(7) 0.0196(6) -0.0008(5) 0.0012(5) -0.0137(6)
C41 0.0248(8) 0.0210(7) 0.0266(8) -0.0014(6) 0.0013(6) -0.0099(6)
C51 0.0379(9) 0.0237(8) 0.0206(7) -0.0044(6) 0.0066(6) -0.0150(7)
C33 0.0389(9) 0.0232(8) 0.0235(8) -0.0055(6) 0.0051(7) -0.0153(7)
C13 0.0331(9) 0.0315(9) 0.0207(7) -0.0070(6) 0.0070(6) -0.0159(7)
C63 0.0298(8) 0.0326(9) 0.0269(8) -0.0099(7) -0.0013(6) -0.0100(7)
C66 0.0301(8) 0.0271(8) 0.0228(8) 0.0009(6) 0.0007(6) -0.0102(7)
C15 0.0356(9) 0.0439(10) 0.0230(8) -0.0064(7) -0.0014(7) -0.0159(8)
C16 0.0421(10) 0.0282(8) 0.0252(8) -0.0077(7) 0.0070(7) -0.0132(8)
C64 0.0329(9) 0.0312(9) 0.0202(7) -0.0069(6) -0.0029(6) -0.0017(7)
C62 0.0271(8) 0.0261(8) 0.0218(7) -0.0026(6) 0.0014(6) -0.0089(6)
C23 0.0452(10) 0.0306(9) 0.0264(8) -0.0059(7) 0.0077(7) -0.0205(8)
C42 0.0327(9) 0.0312(9) 0.0318(9) 0.0032(7) -0.0042(7) -0.0151(7)
C36 0.0473(11) 0.0293(9) 0.0243(8) -0.0061(7) 0.0019(7) -0.0163(8)
C14 0.0424(10) 0.0401(10) 0.0250(8) -0.0095(7) 0.0005(7) -0.0205(8)
C65 0.0364(9) 0.0283(8) 0.0196(7) 0.0018(6) 0.0025(6) -0.0043(7)
C35 0.0317(9) 0.0239(8) 0.0297(8) -0.0033(6) 0.0049(7) -0.0100(7)
C25 0.0468(11) 0.0327(9) 0.0280(9) 0.0053(7) 0.0087(8) -0.0112(8)
C56 0.0420(10) 0.0272(8) 0.0257(8) -0.0028(7) 0.0038(7) -0.0112(8)
C26 0.0497(12) 0.0480(12) 0.0384(10) -0.0041(9) 0.0015(9) -0.0326(10)
C52 0.0417(10) 0.0338(9) 0.0343(9) -0.0088(7) 0.0106(8) -0.0215(8)
C24 0.0571(13) 0.0353(10) 0.0342(10) 0.0032(8) 0.0112(9) -0.0235(9)
C34 0.0393(10) 0.0279(9) 0.0297(9) -0.0097(7) 0.0087(7) -0.0123(7)
C46 0.0297(8) 0.0259(8) 0.0286(8) -0.0022(6) 0.0036(6) -0.0096(7)
C53 0.0623(14) 0.0420(11) 0.0478(12) -0.0148(9) 0.0163(10) -0.0368(11)
C45 0.0381(10) 0.0319(9) 0.0409(10) -0.0033(8) 0.0144(8) -0.0101(8)
C44 0.0264(9) 0.0382(11) 0.0627(14) 0.0021(10) 0.0085(9) -0.0067(8)
C54 0.0782(16) 0.0295(10) 0.0425(11) -0.0129(8) 0.0203(10) -0.0282(10)
C17 0.0511(13) 0.0548(13) 0.0391(11) -0.0082(10) -0.0180(9) -0.0132(11)
C55 0.0587(13) 0.0251(9) 0.0340(10) -0.0045(7) 0.0116(9) -0.0100(9)
C43 0.0289(9) 0.0387(10) 0.0563(13) 0.0086(9) -0.0104(8) -0.0118(8)
C27 0.0557(14) 0.0599(15) 0.0462(13) 0.0300(11) 0.0040(10) -0.0093(12)
C73 0.0310(8) 0.0283(8) 0.0232(8) -0.0029(6) 0.0028(6) -0.0130(7)
C74 0.0332(9) 0.0406(10) 0.0238(8) -0.0019(7) 0.0005(7) -0.0150(8)
C75 0.0298(9) 0.0447(11) 0.0298(9) -0.0041(8) 0.0034(7) -0.0124(8)
C76 0.0370(9) 0.0358(9) 0.0237(8) -0.0057(7) 0.0073(7) -0.0149(8)
C77 0.0358(9) 0.0395(10) 0.0216(8) -0.0025(7) 0.0000(7) -0.0134(8)
C78 0.0303(8) 0.0339(9) 0.0248(8) -0.0019(7) 0.0017(6) -0.0123(7)
C37 0.0320(9) 0.0340(10) 0.0375(10) -0.0021(8) 0.0017(7) -0.0065(8)
C61 0.0238(7) 0.0230(7) 0.0176(7) -0.0025(6) 0.0007(5) -0.0062(6)
B 0.0333(10) 0.0280(9) 0.0191(8) -0.0008(7) 0.0020(7) -0.0081(8)

loop_
_atom_type_symbol
_atom_type_description
_atom_type_scat_dispersion_real
_atom_type_scat_dispersion_imag
_atom_type_scat_source
C C 0.0033 0.0016 'International Tables Vol C Tables 4.2.6.8 and 6.1.1.4'
H H 0.0000 0.0000 'International Tables Vol C Tables 4.2.6.8 and 6.1.1.4'
B B 0.0013 0.0007 'International Tables Vol C Tables 4.2.6.8 and 6.1.1.4'
N N 0.0061 0.0033 'International Tables Vol C Tables 4.2.6.8 and 6.1.1.4'
O O 0.0106 0.0060 'International Tables Vol C Tables 4.2.6.8 and 6.1.1.4'
P P 0.1023 0.0942 'International Tables Vol C Tables 4.2.6.8 and 6.1.1.4'
Rh Rh -1.1178 0.9187 'International Tables Vol C Tables 4.2.6.8 and 6.1.1.4'

loop_
_geom_angle_atom_site_label_1
_geom_angle_atom_site_label_2
_geom_angle_atom_site_label_3
_geom_angle
_geom_angle_site_symmetry_1
_geom_angle_site_symmetry_3
_geom_angle_publ_flag
C72 Rh N22 95.26(6) . . ?
C72 Rh N32 171.19(6) . . ?
N22 Rh N32 80.08(5) . . ?
C72 Rh N12 95.04(6) . . ?
N22 Rh N12 86.19(5) . . ?
N32 Rh N12 92.13(5) . . ?
C72 Rh P1 90.68(5) . . ?
N22 Rh P1 173.00(4) . . ?
N32 Rh P1 93.54(4) . . ?
N12 Rh P1 96.99(4) . . ?
C72 Rh H2 84.7(8) . . ?
N22 Rh H2 90.1(8) . . ?
N32 Rh H2 87.8(8) . . ?
N12 Rh H2 176.3(8) . . ?
P1 Rh H2 86.8(8) . . ?
C61 P1 C41 103.72(7) . . ?
C61 P1 C51 100.62(7) . . ?
C41 P1 C51 101.69(7) . . ?
C61 P1 Rh 119.32(5) . . ?
C41 P1 Rh 110.23(5) . . ?
C51 P1 Rh 118.89(5) . . ?
O81 N79 O80 122.84(17) . . ?
O81 N79 C76 118.21(17) . . ?
O80 N79 C76 118.92(16) . . ?
O71 C72 C73 114.01(15) . . ?
O71 C72 Rh 123.89(12) . . ?
C73 C72 Rh 121.98(11) . . ?
C15 N11 N12 109.78(14) . . ?
C15 N11 B 128.63(15) . . ?
N12 N11 B 119.82(13) . . ?
C13 N12 N11 106.56(13) . . ?
C13 N12 Rh 137.58(11) . . ?
N11 N12 Rh 115.65(10) . . ?
C35 N31 N32 110.24(13) . . ?
C35 N31 B 129.21(14) . . ?
N32 N31 B 118.85(13) . . ?
C33 N32 N31 106.56(13) . . ?
C33 N32 Rh 137.08(11) . . ?
N31 N32 Rh 116.33(9) . . ?
C25 N21 N22 109.02(15) . . ?
C25 N21 B 128.74(15) . . ?
N22 N21 B 121.44(13) . . ?
C23 N22 N21 107.38(14) . . ?
C23 N22 Rh 135.83(12) . . ?
N21 N22 Rh 116.66(10) . . ?
C46 C41 C42 118.33(15) . . ?
C46 C41 P1 123.34(12) . . ?
C42 C41 P1 118.29(13) . . ?
C52 C51 C56 118.41(16) . . ?
C52 C51 P1 121.97(13) . . ?
C56 C51 P1 119.60(13) . . ?
N32 C33 C34 109.47(15) . . ?
N32 C33 C36 123.02(15) . . ?
C34 C33 C36 127.46(15) . . ?
N12 C13 C14 109.37(15) . . ?
N12 C13 C16 124.35(15) . . ?
C14 C13 C16 126.04(16) . . ?
C64 C63 C62 120.53(16) . . ?
C64 C63 H63 119.7 . . ?
C62 C63 H63 119.7 . . ?
C65 C66 C61 120.47(16) . . ?
C65 C66 H66 119.8 . . ?
C61 C66 H66 119.8 . . ?
N11 C15 C14 107.61(15) . . ?
N11 C15 C17 122.79(17) . . ?
C14 C15 C17 129.60(17) . . ?
C13 C16 H16A 109.5 . . ?
C13 C16 H16B 109.5 . . ?
H16A C16 H16B 109.5 . . ?
C13 C16 H16C 109.5 . . ?
H16A C16 H16C 109.5 . . ?
H16B C16 H16C 109.5 . . ?
C65 C64 C63 119.76(15) . . ?
C65 C64 H64 120.1 . . ?
C63 C64 H64 120.1 . . ?
C61 C62 C63 120.27(15) . . ?
C61 C62 H62 119.9 . . ?
C63 C62 H62 119.9 . . ?
N22 C23 C24 109.26(17) . . ?
N22 C23 C26 122.33(16) . . ?
C24 C23 C26 128.41(17) . . ?
C43 C42 C41 120.57(17) . . ?
C43 C42 H42 119.7 . . ?
C41 C42 H42 119.7 . . ?
C33 C36 H36A 109.5 . . ?
C33 C36 H36B 109.5 . . ?
H36A C36 H36B 109.5 . . ?
C33 C36 H36C 109.5 . . ?
H36A C36 H36C 109.5 . . ?
H36B C36 H36C 109.5 . . ?
C15 C14 C13 106.66(15) . . ?
C15 C14 H14 126.7 . . ?
C13 C14 H14 126.7 . . ?
C64 C65 C66 120.25(16) . . ?
C64 C65 H65 119.9 . . ?
C66 C65 H65 119.9 . . ?
N31 C35 C34 107.28(15) . . ?
N31 C35 C37 123.14(15) . . ?
C34 C35 C37 129.58(16) . . ?
N21 C25 C24 108.11(16) . . ?
N21 C25 C27 122.79(19) . . ?
C24 C25 C27 129.09(19) . . ?
C55 C56 C51 120.56(19) . . ?
C55 C56 H56 119.7 . . ?
C51 C56 H56 119.7 . . ?
C23 C26 H26A 109.5 . . ?
C23 C26 H26B 109.5 . . ?
H26A C26 H26B 109.5 . . ?
C23 C26 H26C 109.5 . . ?
H26A C26 H26C 109.5 . . ?
H26B C26 H26C 109.5 . . ?
C53 C52 C51 120.82(19) . . ?
C53 C52 H52 119.6 . . ?
C51 C52 H52 119.6 . . ?
C25 C24 C23 106.23(17) . . ?
C25 C24 H24 126.9 . . ?
C23 C24 H24 126.9 . . ?
C35 C34 C33 106.43(15) . . ?
C35 C34 H34 126.8 . . ?
C33 C34 H34 126.8 . . ?
C45 C46 C41 120.44(17) . . ?
C45 C46 H46 119.8 . . ?
C41 C46 H46 119.8 . . ?
C54 C53 C52 120.3(2) . . ?
C54 C53 H53 119.9 . . ?
C52 C53 H53 119.9 . . ?
C44 C45 C46 120.51(18) . . ?
C44 C45 H45 119.7 . . ?
C46 C45 H45 119.7 . . ?
C45 C44 C43 119.70(18) . . ?
C45 C44 H44 120.2 . . ?
C43 C44 H44 120.1 . . ?
C53 C54 C55 119.69(18) . . ?
C53 C54 H54 120.2 . . ?
C55 C54 H54 120.2 . . ?
C15 C17 H17A 109.5 . . ?
C15 C17 H17B 109.5 . . ?
H17A C17 H17B 109.5 . . ?
C15 C17 H17C 109.5 . . ?
H17A C17 H17C 109.5 . . ?
H17B C17 H17C 109.5 . . ?
C54 C55 C56 120.23(19) . . ?
C54 C55 H55 119.9 . . ?
C56 C55 H55 119.9 . . ?
C44 C43 C42 120.45(18) . . ?
C44 C43 H43 119.8 . . ?
C42 C43 H43 119.8 . . ?
C25 C27 H27A 109.5 . . ?
C25 C27 H27B 109.5 . . ?
H27A C27 H27B 109.5 . . ?
C25 C27 H27C 109.5 . . ?
H27A C27 H27C 109.5 . . ?
H27B C27 H27C 109.5 . . ?
C74 C73 C78 118.62(15) . . ?
C74 C73 C72 117.57(15) . . ?
C78 C73 C72 123.79(15) . . ?
C75 C74 C73 121.41(16) . . ?
C75 C74 H74 119.3 . . ?
C73 C74 H74 119.3 . . ?
C76 C75 C74 118.06(17) . . ?
C76 C75 H75 121.0 . . ?
C74 C75 H75 121.0 . . ?
C77 C76 C75 122.42(16) . . ?
C77 C76 N79 118.52(16) . . ?
C75 C76 N79 119.05(16) . . ?
C76 C77 C78 118.68(16) . . ?
C76 C77 H77 120.7 . . ?
C78 C77 H77 120.7 . . ?
C77 C78 C73 120.79(16) . . ?
C77 C78 H78 119.6 . . ?
C73 C78 H78 119.6 . . ?
C35 C37 H37A 109.5 . . ?
C35 C37 H37B 109.5 . . ?
H37A C37 H37B 109.5 . . ?
C35 C37 H37C 109.5 . . ?
H37A C37 H37C 109.5 . . ?
H37B C37 H37C 109.5 . . ?
C62 C61 C66 118.70(14) . . ?
C62 C61 P1 122.77(12) . . ?
C66 C61 P1 118.52(12) . . ?
N11 B N31 111.25(14) . . ?
N11 B N21 109.75(14) . . ?
N31 B N21 107.71(14) . . ?
N11 B H1 109.4 . . ?
N31 B H1 109.4 . . ?
N21 B H1 109.4 . . ?

loop_
_geom_bond_atom_site_label_1
_geom_bond_atom_site_label_2
_geom_bond_distance
_geom_bond_site_symmetry_2
_geom_bond_publ_flag
Rh C72 1.9933(17) . ?
Rh N22 2.1085(13) . ?
Rh N32 2.2032(14) . ?
Rh N12 2.2140(14) . ?
Rh P1 2.2925(4) . ?
Rh H2 1.49(2) . ?
P1 C61 1.8302(16) . ?
P1 C41 1.8423(16) . ?
P1 C51 1.8457(16) . ?
O71 C72 1.228(2) . ?
O81 N79 1.211(2) . ?
O80 N79 1.214(2) . ?
N79 C76 1.477(2) . ?
C72 C73 1.546(2) . ?
N11 C15 1.355(2) . ?
N11 N12 1.3805(19) . ?
N11 B 1.537(2) . ?
N12 C13 1.345(2) . ?
N31 C35 1.355(2) . ?
N31 N32 1.3731(18) . ?
N31 B 1.539(2) . ?
N32 C33 1.342(2) . ?
N21 C25 1.355(2) . ?
N21 N22 1.3775(19) . ?
N21 B 1.552(3) . ?
N22 C23 1.336(2) . ?
C41 C46 1.396(2) . ?
C41 C42 1.398(2) . ?
C51 C52 1.393(2) . ?
C51 C56 1.398(2) . ?
C33 C34 1.400(3) . ?
C33 C36 1.498(2) . ?
C13 C14 1.397(2) . ?
C13 C16 1.491(2) . ?
C63 C64 1.385(3) . ?
C63 C62 1.391(2) . ?
C63 H63 0.9300 . ?
C66 C65 1.388(2) . ?
C66 C61 1.405(2) . ?
C66 H66 0.9300 . ?
C15 C14 1.374(3) . ?
C15 C17 1.497(3) . ?
C16 H16A 0.9600 . ?
C16 H16B 0.9600 . ?
C16 H16C 0.9600 . ?
C64 C65 1.380(3) . ?
C64 H64 0.9300 . ?
C62 C61 1.391(2) . ?
C62 H62 0.9300 . ?
C23 C24 1.400(3) . ?
C23 C26 1.489(3) . ?
C42 C43 1.388(3) . ?
C42 H42 0.9300 . ?
C36 H36A 0.9600 . ?
C36 H36B 0.9600 . ?
C36 H36C 0.9600 . ?
C14 H14 0.9300 . ?
C65 H65 0.9300 . ?
C35 C34 1.377(2) . ?
C35 C37 1.492(2) . ?
C25 C24 1.373(3) . ?
C25 C27 1.498(3) . ?
C56 C55 1.391(3) . ?
C56 H56 0.9300 . ?
C26 H26A 0.9600 . ?
C26 H26B 0.9600 . ?
C26 H26C 0.9600 . ?
C52 C53 1.389(3) . ?
C52 H52 0.9300 . ?
C24 H24 0.9300 . ?
C34 H34 0.9300 . ?
C46 C45 1.395(2) . ?
C46 H46 0.9300 . ?
C53 C54 1.381(3) . ?
C53 H53 0.9300 . ?
C45 C44 1.373(3) . ?
C45 H45 0.9300 . ?
C44 C43 1.383(3) . ?
C44 H44 0.9300 . ?
C54 C55 1.386(3) . ?
C54 H54 0.9300 . ?
C17 H17A 0.9600 . ?
C17 H17B 0.9600 . ?
C17 H17C 0.9600 . ?
C55 H55 0.9300 . ?
C43 H43 0.9300 . ?
C27 H27A 0.9600 . ?
C27 H27B 0.9600 . ?
C27 H27C 0.9600 . ?
C73 C74 1.394(2) . ?
C73 C78 1.395(2) . ?
C74 C75 1.387(2) . ?
C74 H74 0.9300 . ?
C75 C76 1.382(2) . ?
C75 H75 0.9300 . ?
C76 C77 1.377(3) . ?
C77 C78 1.390(2) . ?
C77 H77 0.9300 . ?
C78 H78 0.9300 . ?
C37 H37A 0.9600 . ?
C37 H37B 0.9600 . ?
C37 H37C 0.9600 . ?
B H1 1.1037 . ?

loop_
_geom_torsion_atom_site_label_1
_geom_torsion_atom_site_label_2
_geom_torsion_atom_site_label_3
_geom_torsion_atom_site_label_4
_geom_torsion
_geom_torsion_site_symmetry_1
_geom_torsion_site_symmetry_2
_geom_torsion_site_symmetry_3
_geom_torsion_site_symmetry_4
_geom_torsion_publ_flag
C72 Rh P1 C61 -68.99(7) . . . . ?
N32 Rh P1 C61 103.27(7) . . . . ?
N12 Rh P1 C61 -164.15(7) . . . . ?
C72 Rh P1 C41 171.22(7) . . . . ?
N32 Rh P1 C41 -16.52(7) . . . . ?
N12 Rh P1 C41 76.06(7) . . . . ?
C72 Rh P1 C51 54.48(8) . . . . ?
N32 Rh P1 C51 -133.26(7) . . . . ?
N12 Rh P1 C51 -40.68(7) . . . . ?
N22 Rh C72 O71 -147.80(15) . . . . ?
N12 Rh C72 O71 125.58(15) . . . . ?
P1 Rh C72 O71 28.50(15) . . . . ?
N22 Rh C72 C73 27.99(14) . . . . ?
N12 Rh C72 C73 -58.63(14) . . . . ?
P1 Rh C72 C73 -155.71(13) . . . . ?
C15 N11 N12 C13 -1.08(18) . . . . ?
B N11 N12 C13 165.08(14) . . . . ?
C15 N11 N12 Rh -176.76(11) . . . . ?
B N11 N12 Rh -10.60(18) . . . . ?
C72 Rh N12 C13 -28.62(17) . . . . ?
N22 Rh N12 C13 -123.57(16) . . . . ?
N32 Rh N12 C13 156.52(16) . . . . ?
P1 Rh N12 C13 62.69(16) . . . . ?
C72 Rh N12 N11 145.24(11) . . . . ?
N22 Rh N12 N11 50.29(11) . . . . ?
N32 Rh N12 N11 -29.62(11) . . . . ?
P1 Rh N12 N11 -123.45(10) . . . . ?
C35 N31 N32 C33 0.74(18) . . . . ?
B N31 N32 C33 -165.77(15) . . . . ?
C35 N31 N32 Rh -177.73(11) . . . . ?
B N31 N32 Rh 15.76(18) . . . . ?
N22 Rh N32 C33 123.42(17) . . . . ?
N12 Rh N32 C33 -150.83(17) . . . . ?
P1 Rh N32 C33 -53.68(17) . . . . ?
N22 Rh N32 N31 -58.74(11) . . . . ?
N12 Rh N32 N31 27.02(11) . . . . ?
P1 Rh N32 N31 124.16(11) . . . . ?
C25 N21 N22 C23 -0.14(19) . . . . ?
B N21 N22 C23 170.44(15) . . . . ?
C25 N21 N22 Rh -176.66(11) . . . . ?
B N21 N22 Rh -6.07(19) . . . . ?
C72 Rh N22 C23 49.33(17) . . . . ?
N32 Rh N22 C23 -123.12(17) . . . . ?
N12 Rh N22 C23 144.05(17) . . . . ?
C72 Rh N22 N21 -135.44(11) . . . . ?
N32 Rh N22 N21 52.11(11) . . . . ?
N12 Rh N22 N21 -40.72(11) . . . . ?
C61 P1 C41 C46 1.31(16) . . . . ?
C51 P1 C41 C46 -102.83(15) . . . . ?
Rh P1 C41 C46 130.15(13) . . . . ?
C61 P1 C41 C42 -176.34(13) . . . . ?
C51 P1 C41 C42 79.52(14) . . . . ?
Rh P1 C41 C42 -47.49(14) . . . . ?
C61 P1 C51 C52 -134.06(14) . . . . ?
C41 P1 C51 C52 -27.49(15) . . . . ?
Rh P1 C51 C52 93.67(14) . . . . ?
C61 P1 C51 C56 47.09(14) . . . . ?
C41 P1 C51 C56 153.66(13) . . . . ?
Rh P1 C51 C56 -85.18(14) . . . . ?
N31 N32 C33 C34 -1.31(18) . . . . ?
Rh N32 C33 C34 176.67(13) . . . . ?
N31 N32 C33 C36 176.37(15) . . . . ?
Rh N32 C33 C36 -5.6(3) . . . . ?
N11 N12 C13 C14 1.06(18) . . . . ?
Rh N12 C13 C14 175.28(13) . . . . ?
N11 N12 C13 C16 -173.65(15) . . . . ?
Rh N12 C13 C16 0.6(3) . . . . ?
N12 N11 C15 C14 0.7(2) . . . . ?
B N11 C15 C14 -163.92(17) . . . . ?
N12 N11 C15 C17 -179.85(18) . . . . ?
B N11 C15 C17 15.6(3) . . . . ?
C62 C63 C64 C65 1.2(3) . . . . ?
C64 C63 C62 C61 -0.9(2) . . . . ?
N21 N22 C23 C24 0.14(19) . . . . ?
Rh N22 C23 C24 175.67(13) . . . . ?
N21 N22 C23 C26 -179.90(16) . . . . ?
Rh N22 C23 C26 -4.4(3) . . . . ?
C46 C41 C42 C43 0.6(3) . . . . ?
P1 C41 C42 C43 178.36(14) . . . . ?
N11 C15 C14 C13 0.0(2) . . . . ?
C17 C15 C14 C13 -179.4(2) . . . . ?
N12 C13 C14 C15 -0.7(2) . . . . ?
C16 C13 C14 C15 173.94(17) . . . . ?
C63 C64 C65 C66 -0.6(3) . . . . ?
C61 C66 C65 C64 -0.2(2) . . . . ?
N32 N31 C35 C34 0.13(19) . . . . ?
B N31 C35 C34 164.84(17) . . . . ?
N32 N31 C35 C37 -179.76(16) . . . . ?
B N31 C35 C37 -15.0(3) . . . . ?
N22 N21 C25 C24 0.1(2) . . . . ?
B N21 C25 C24 -169.61(17) . . . . ?
N22 N21 C25 C27 -179.11(19) . . . . ?
B N21 C25 C27 11.2(3) . . . . ?
C52 C51 C56 C55 -0.4(3) . . . . ?
P1 C51 C56 C55 178.46(14) . . . . ?
C56 C51 C52 C53 0.1(3) . . . . ?
P1 C51 C52 C53 -178.75(14) . . . . ?
N21 C25 C24 C23 0.0(2) . . . . ?
C27 C25 C24 C23 179.1(2) . . . . ?
N22 C23 C24 C25 -0.1(2) . . . . ?
C26 C23 C24 C25 179.95(19) . . . . ?
N31 C35 C34 C33 -0.9(2) . . . . ?
C37 C35 C34 C33 178.97(18) . . . . ?
N32 C33 C34 C35 1.4(2) . . . . ?
C36 C33 C34 C35 -176.15(17) . . . . ?
C42 C41 C46 C45 -0.2(2) . . . . ?
P1 C41 C46 C45 -177.82(13) . . . . ?
C51 C52 C53 C54 0.0(3) . . . . ?
C41 C46 C45 C44 0.0(3) . . . . ?
C46 C45 C44 C43 -0.1(3) . . . . ?
C52 C53 C54 C55 0.1(3) . . . . ?
C53 C54 C55 C56 -0.4(3) . . . . ?
C51 C56 C55 C54 0.6(3) . . . . ?
C45 C44 C43 C42 0.5(3) . . . . ?
C41 C42 C43 C44 -0.8(3) . . . . ?
O71 C72 C73 C74 19.0(2) . . . . ?
Rh C72 C73 C74 -157.13(13) . . . . ?
O71 C72 C73 C78 -159.47(17) . . . . ?
Rh C72 C73 C78 24.4(2) . . . . ?
C78 C73 C74 C75 -0.7(3) . . . . ?
C72 C73 C74 C75 -179.31(17) . . . . ?
C73 C74 C75 C76 1.1(3) . . . . ?
C74 C75 C76 C77 -0.6(3) . . . . ?
C74 C75 C76 N79 -179.51(18) . . . . ?
O81 N79 C76 C77 -2.1(3) . . . . ?
O80 N79 C76 C77 179.54(19) . . . . ?
O81 N79 C76 C75 176.8(2) . . . . ?
O80 N79 C76 C75 -1.5(3) . . . . ?
C75 C76 C77 C78 -0.3(3) . . . . ?
N79 C76 C77 C78 178.56(17) . . . . ?
C76 C77 C78 C73 0.8(3) . . . . ?
C74 C73 C78 C77 -0.3(3) . . . . ?
C72 C73 C78 C77 178.23(17) . . . . ?
C63 C62 C61 C66 0.1(2) . . . . ?
C63 C62 C61 P1 -178.51(12) . . . . ?
C65 C66 C61 C62 0.4(2) . . . . ?
C65 C66 C61 P1 179.10(13) . . . . ?
C41 P1 C61 C62 112.88(14) . . . . ?
C51 P1 C61 C62 -142.17(13) . . . . ?
Rh P1 C61 C62 -10.17(15) . . . . ?
C41 P1 C61 C66 -65.77(14) . . . . ?
C51 P1 C61 C66 39.18(14) . . . . ?
Rh P1 C61 C66 171.18(10) . . . . ?
C15 N11 B N31 -128.84(18) . . . . ?
N12 N11 B N31 67.91(19) . . . . ?
C15 N11 B N21 112.06(19) . . . . ?
N12 N11 B N21 -51.20(18) . . . . ?
C35 N31 B N11 125.13(18) . . . . ?
N32 N31 B N11 -71.28(19) . . . . ?
C35 N31 B N21 -114.56(18) . . . . ?
N32 N31 B N21 49.04(19) . . . . ?
C25 N21 B N11 -127.48(18) . . . . ?
N22 N21 B N11 63.95(18) . . . . ?
C25 N21 B N31 111.26(19) . . . . ?
N22 N21 B N31 -57.30(19) . . . . ?
